data_2243362
loop_
_publ_author_name
'Gajecki, Leah'
'Twamley, Brendan'
'Berg, David J.'

_publ_section_title
;
 Synthesis and crystal structures of tetrameric
 [2-(4,4-dimethyl-2-oxazolin-2-yl)anilido]sodium and
 tris[2-(4,4-dimethyl-2-oxazolin-2-yl)anilido]ytterbium(III)
;
_journal_coeditor_code ZL2777
_journal_issue 5
_journal_name_full 'Acta Crystallographica Section E'
_journal_page_first 703
_journal_page_last 709
_journal_paper_doi 10.1107/S2056989020005034
_journal_volume 76
_journal_year 2020
_chemical_formula_iupac '[Na4 (C11 H13 N2 O)4]'
_chemical_formula_moiety 'C44 H52 N8 Na4 O4'
_chemical_formula_sum 'C44 H52 N8 Na4 O4'
_chemical_formula_weight 848.89
_chemical_name_systematic
Poly[bis[\m~3~-2-(4,4-dimethyl-2-oxazolin-2-yl)anilinido][\m~2~-2-(4,4-dimethyl-2-oxazolin-2-yl)aniline]tetrasodium(I)]
_space_group_crystal_system triclinic
_space_group_IT_number 2
_space_group_name_Hall '-P 1'
_space_group_name_H-M_alt 'P -1'
_atom_sites_solution_hydrogens mixed
_atom_sites_solution_primary direct
_atom_sites_solution_secondary difmap
_audit_creation_method
;
Olex2 1.2
(compiled 2018.05.29 svn.r3508 for OlexSys, GUI svn.r5506)
;
_cell_angle_alpha 105.2660(10)
_cell_angle_beta 97.4460(10)
_cell_angle_gamma 106.1200(10)
_cell_formula_units_Z 2
_cell_length_a 10.9545(5)
_cell_length_b 11.8785(5)
_cell_length_c 18.8415(8)
_cell_measurement_reflns_used 9632
_cell_measurement_temperature 87(2)
_cell_measurement_theta_max 29.90
_cell_measurement_theta_min 2.24
_cell_volume 2217.20(17)
_computing_cell_refinement
;
SAINT (Bruker, 2003)
;
_computing_data_collection
;
SMART (Bruker, 2003)
;
_computing_data_reduction
;
SAINT (Bruker, 2003)
;
_computing_molecular_graphics
;
<i>OLEX2</i> (Dolomanov <i>et al.</i>,  2009)
;
_computing_publication_material
;
<i>OLEX2</i> (Dolomanov <i>et al.</i>,  2009)
;
_computing_structure_refinement
;
SHELXL (Sheldrick, 2015)
;
_computing_structure_solution
;
SHELXS (Sheldrick, 2008)
;
_diffrn_ambient_temperature 87(2)
_diffrn_detector 'CCD area detector'
_diffrn_detector_area_resol_mean 8.3
_diffrn_measured_fraction_theta_full 1.000
_diffrn_measured_fraction_theta_max 0.960
_diffrn_measurement_device 'three-circle diffractometer'
_diffrn_measurement_device_type 'SMART APEX CCD area detector'
_diffrn_measurement_method '\f and \w scans'
_diffrn_radiation_monochromator graphite
_diffrn_radiation_probe x-ray
_diffrn_radiation_type MoK\a
_diffrn_radiation_wavelength 0.71073
_diffrn_reflns_av_R_equivalents 0.0536
_diffrn_reflns_av_unetI/netI 0.0773
_diffrn_reflns_limit_h_max 14
_diffrn_reflns_limit_h_min -15
_diffrn_reflns_limit_k_max 16
_diffrn_reflns_limit_k_min -16
_diffrn_reflns_limit_l_max 26
_diffrn_reflns_limit_l_min -26
_diffrn_reflns_number 33551
_diffrn_reflns_theta_full 25.242
_diffrn_reflns_theta_max 30.047
_diffrn_reflns_theta_min 1.870
_diffrn_source 'sealed X-ray tube'
_exptl_absorpt_coefficient_mu 0.116
_exptl_absorpt_correction_T_max 0.9828
_exptl_absorpt_correction_T_min 0.776082
_exptl_absorpt_correction_type multi-scan
_exptl_absorpt_process_details
;
(SADABS; Bruker, 2016)
;
_exptl_crystal_colour 'pale yellow'
_exptl_crystal_density_diffrn 1.272
_exptl_crystal_density_method 'not measured'
_exptl_crystal_description needle
_exptl_crystal_F_000 896
_exptl_crystal_size_max 0.26
_exptl_crystal_size_mid 0.18
_exptl_crystal_size_min 0.15
_refine_diff_density_max 0.490
_refine_diff_density_min -0.311
_refine_ls_extinction_method none
_refine_ls_goodness_of_fit_ref 1.050
_refine_ls_hydrogen_treatment mixed
_refine_ls_matrix_type full
_refine_ls_number_parameters 565
_refine_ls_number_reflns 12487
_refine_ls_number_restraints 4
_refine_ls_restrained_S_all 1.050
_refine_ls_R_factor_all 0.0970
_refine_ls_R_factor_gt 0.0659
_refine_ls_shift/su_max 0.000
_refine_ls_shift/su_mean 0.000
_refine_ls_structure_factor_coef Fsqd
_refine_ls_weighting_details 'w=1/[\s^2^(Fo^2^)+(0.0734P)^2^+0.1127P] where P=(Fo^2^+2Fc^2^)/3'
_refine_ls_weighting_scheme calc
_refine_ls_wR_factor_gt 0.1443
_refine_ls_wR_factor_ref 0.1577
_reflns_number_gt 8858
_reflns_number_total 12487
_reflns_threshold_expression 'I > 2\s(I)'
_cod_data_source_file zl2777sup1.cif
_cod_data_source_block Na4H-L142
_cod_database_code 2243362
_shelx_space_group_comment
;
The symmetry employed for this shelxl refinement is uniquely defined
by the following loop, which should always be used as a source of
symmetry information in preference to the above space-group names.
They are only intended as comments.
;
_shelx_estimated_absorpt_t_min 0.970
_shelx_estimated_absorpt_t_max 0.983

loop_
_space_group_symop_operation_xyz
'x, y, z'
'-x, -y, -z'

loop_
_atom_site_type_symbol
_atom_site_label
_atom_site_fract_x
_atom_site_fract_y
_atom_site_fract_z
_atom_site_U_iso_or_equiv
_atom_site_adp_type
_atom_site_calc_flag
_atom_site_occupancy
_atom_site_disorder_assembly
_atom_site_disorder_group
Na Na1 0.95553(8) 0.27949(7) 0.39918(4) 0.02273(18) Uani d 1 . .
Na Na2 1.00695(7) 0.40238(7) 0.25656(4) 0.01977(17) Uani d 1 . .
Na Na3 1.01274(8) 0.22441(7) 0.09593(4) 0.01954(17) Uani d 1 . .
Na Na4 0.96731(7) 0.11951(7) 0.24031(4) 0.01974(17) Uani d 1 . .
O O9 0.97838(14) 0.66218(12) 0.46616(7) 0.0223(3) Uani d 1 . .
O O23 1.05206(13) 0.61390(12) 0.11145(8) 0.0240(3) Uani d 1 . .
O O37 0.92170(12) -0.17535(11) 0.02263(7) 0.0172(3) Uani d 1 . .
O O51 0.93031(13) -0.09390(12) 0.40245(7) 0.0190(3) Uani d 1 . .
N N1 1.13690(16) 0.38393(14) 0.36039(9) 0.0194(3) Uani d 1 . .
H H1 1.1910(17) 0.3417(18) 0.3515(12) 0.023(6) Uiso d 1 . .
N N12 0.93307(16) 0.49954(15) 0.36081(9) 0.0210(3) Uani d 1 . .
N N15 0.84608(16) 0.27468(14) 0.14907(9) 0.0188(3) Uani d 1 . .
H H15 0.7835(15) 0.2151(14) 0.1541(11) 0.016(5) Uiso d 1 . .
N N26 1.08503(15) 0.45903(13) 0.15111(8) 0.0154(3) Uani d 1 . .
N N29 1.14745(16) 0.17884(14) 0.18512(9) 0.0187(3) Uani d 1 . .
H H29 1.2125(16) 0.2441(15) 0.2135(11) 0.032(6) Uiso d 1 . .
N N40 0.90467(15) -0.02419(14) 0.11936(9) 0.0188(3) Uani d 1 . .
N N43 0.79137(16) 0.14194(14) 0.29563(9) 0.0177(3) Uani d 1 . .
H H43 0.7403(18) 0.1721(19) 0.2724(11) 0.025(6) Uiso d 1 . .
N N54 0.99785(15) 0.05812(14) 0.35133(8) 0.0157(3) Uani d 1 . .
C C2 1.21029(19) 0.49537(17) 0.40943(10) 0.0185(4) Uani d 1 . .
C C3 1.3480(2) 0.52674(19) 0.43478(11) 0.0240(4) Uani d 1 . .
H H3 1.387659 0.465981 0.417427 0.029 Uiso calc 1 . .
C C4 1.4255(2) 0.6402(2) 0.48287(12) 0.0294(5) Uani d 1 . .
H H4 1.516605 0.656142 0.497231 0.035 Uiso calc 1 . .
C C5 1.3727(2) 0.7324(2) 0.51099(11) 0.0307(5) Uani d 1 . .
H H5 1.426790 0.811193 0.543908 0.037 Uiso calc 1 . .
C C6 1.2407(2) 0.70662(18) 0.48998(11) 0.0244(4) Uani d 1 . .
H H6 1.204232 0.768938 0.509515 0.029 Uiso calc 1 . .
C C7 1.1568(2) 0.59127(17) 0.44049(10) 0.0192(4) Uani d 1 . .
C C8 1.01968(19) 0.57690(16) 0.41890(10) 0.0179(4) Uani d 1 . .
C C10 0.8393(2) 0.62951(19) 0.43632(11) 0.0235(4) Uani d 1 . .
H H10A 0.816298 0.703301 0.433271 0.028 Uiso calc 1 . .
H H10B 0.787910 0.591249 0.468432 0.028 Uiso calc 1 . .
C C11 0.8141(2) 0.53719(18) 0.35752(11) 0.0210(4) Uani d 1 . .
C C13 0.6923(2) 0.4263(2) 0.34069(13) 0.0300(5) Uani d 1 . .
H H13A 0.682024 0.369426 0.290390 0.045 Uiso calc 1 . .
H H13B 0.616121 0.454057 0.342445 0.045 Uiso calc 1 . .
H H13C 0.700305 0.384032 0.378366 0.045 Uiso calc 1 . .
C C14 0.8081(2) 0.59894(19) 0.29623(11) 0.0285(5) Uani d 1 . .
H H14A 0.886600 0.670811 0.308121 0.043 Uiso calc 1 . .
H H14B 0.731041 0.625564 0.293703 0.043 Uiso calc 1 . .
H H14C 0.802784 0.540086 0.247512 0.043 Uiso calc 1 . .
C C16 0.78884(18) 0.34087(16) 0.11669(10) 0.0159(4) Uani d 1 . .
C C17 0.64991(19) 0.30802(17) 0.09628(11) 0.0214(4) Uani d 1 . .
H H17 0.598324 0.236507 0.105205 0.026 Uiso calc 1 . .
C C18 0.5880(2) 0.37338(19) 0.06493(12) 0.0256(4) Uani d 1 . .
H H18 0.495521 0.347610 0.053331 0.031 Uiso calc 1 . .
C C19 0.6594(2) 0.4787(2) 0.04951(13) 0.0289(5) Uani d 1 . .
H H19 0.616576 0.524673 0.027426 0.035 Uiso calc 1 . .
C C20 0.7927(2) 0.51362(19) 0.06716(12) 0.0251(4) Uani d 1 . .
H H20 0.841448 0.584382 0.056354 0.030 Uiso calc 1 . .
C C21 0.86026(18) 0.44926(17) 0.10054(10) 0.0169(4) Uani d 1 . .
C C22 1.00186(19) 0.50168(16) 0.12171(10) 0.0165(4) Uani d 1 . .
C C24 1.19172(19) 0.64358(18) 0.12865(12) 0.0226(4) Uani d 1 . .
H H24A 1.234644 0.730969 0.159843 0.027 Uiso calc 1 . .
H H24B 1.225242 0.628660 0.081893 0.027 Uiso calc 1 . .
C C25 1.21513(18) 0.55680(17) 0.17229(11) 0.0191(4) Uani d 1 . .
C C27 1.2462(2) 0.6203(2) 0.25726(12) 0.0300(5) Uani d 1 . .
H H27A 1.176504 0.652862 0.270847 0.045 Uiso calc 1 . .
H H27B 1.328909 0.688172 0.271962 0.045 Uiso calc 1 . .
H H27C 1.253007 0.560475 0.283555 0.045 Uiso calc 1 . .
C C28 1.3196(2) 0.5025(2) 0.14974(13) 0.0284(5) Uani d 1 . .
H H28A 1.325909 0.442906 0.176312 0.043 Uiso calc 1 . .
H H28B 1.403489 0.568677 0.163127 0.043 Uiso calc 1 . .
H H28C 1.297027 0.460680 0.095216 0.043 Uiso calc 1 . .
C C30 1.20008(18) 0.09568(17) 0.15045(10) 0.0157(4) Uani d 1 . .
C C31 1.33777(19) 0.12026(18) 0.16195(11) 0.0215(4) Uani d 1 . .
H H31 1.393351 0.198458 0.194834 0.026 Uiso calc 1 . .
C C32 1.3932(2) 0.03672(19) 0.12792(12) 0.0253(4) Uani d 1 . .
H H32 1.485371 0.058376 0.137784 0.030 Uiso calc 1 . .
C C33 1.3172(2) -0.08002(19) 0.07886(12) 0.0254(4) Uani d 1 . .
H H33 1.356161 -0.138164 0.055791 0.031 Uiso calc 1 . .
C C34 1.18429(19) -0.10787(18) 0.06512(11) 0.0200(4) Uani d 1 . .
H H34 1.131534 -0.186644 0.031580 0.024 Uiso calc 1 . .
C C35 1.12306(18) -0.02447(16) 0.09871(10) 0.0153(4) Uani d 1 . .
C C36 0.98178(18) -0.06778(16) 0.08327(10) 0.0148(4) Uani d 1 . .
C C38 0.78300(18) -0.19763(17) 0.01536(10) 0.0176(4) Uani d 1 . .
H H38A 0.736096 -0.285692 0.007473 0.021 Uiso calc 1 . .
H H38B 0.747054 -0.173973 -0.027352 0.021 Uiso calc 1 . .
C C39 0.77194(18) -0.11577(17) 0.09051(11) 0.0192(4) Uani d 1 . .
C C41 0.7463(2) -0.1871(2) 0.14685(12) 0.0301(5) Uani d 1 . .
H H41A 0.810457 -0.229695 0.150809 0.045 Uiso calc 1 . .
H H41B 0.658504 -0.247779 0.129470 0.045 Uiso calc 1 . .
H H41C 0.753363 -0.129417 0.196360 0.045 Uiso calc 1 . .
C C42 0.6701(2) -0.0533(2) 0.08068(13) 0.0298(5) Uani d 1 . .
H H42A 0.667093 -0.001814 0.130065 0.045 Uiso calc 1 . .
H H42B 0.584663 -0.116216 0.057219 0.045 Uiso calc 1 . .
H H42C 0.692872 -0.001556 0.048415 0.045 Uiso calc 1 . .
C C44 0.71576(18) 0.05709(16) 0.32088(10) 0.0165(4) Uani d 1 . .
C C45 0.57763(19) 0.03168(18) 0.31010(11) 0.0233(4) Uani d 1 . .
H H45 0.538590 0.074141 0.282748 0.028 Uiso calc 1 . .
C C46 0.4998(2) -0.05047(19) 0.33726(13) 0.0285(5) Uani d 1 . .
H H46 0.408827 -0.063596 0.328368 0.034 Uiso calc 1 . .
C C47 0.5513(2) -0.11577(19) 0.37792(12) 0.0274(5) Uani d 1 . .
H H47 0.496904 -0.171305 0.397908 0.033 Uiso calc 1 . .
C C48 0.68180(19) -0.09766(17) 0.38817(11) 0.0210(4) Uani d 1 . .
H H48 0.717283 -0.142442 0.415335 0.025 Uiso calc 1 . .
C C49 0.76637(18) -0.01501(16) 0.36004(10) 0.0157(4) Uani d 1 . .
C C50 0.90186(18) -0.01006(16) 0.37005(9) 0.0149(4) Uani d 1 . .
C C52 1.07034(19) -0.06290(19) 0.41603(11) 0.0210(4) Uani d 1 . .
H H52A 1.095885 -0.138279 0.404131 0.025 Uiso calc 1 . .
H H52B 1.111240 -0.012808 0.469199 0.025 Uiso calc 1 . .
C C53 1.10936(18) 0.01097(17) 0.36303(10) 0.0172(4) Uani d 1 . .
C C55 1.1135(2) -0.07327(18) 0.28694(11) 0.0220(4) Uani d 1 . .
H H55A 1.030049 -0.140126 0.266136 0.033 Uiso calc 1 . .
H H55B 1.183594 -0.108335 0.293956 0.033 Uiso calc 1 . .
H H55C 1.129591 -0.025254 0.252043 0.033 Uiso calc 1 . .
C C56 1.23701(19) 0.11658(18) 0.39697(12) 0.0262(5) Uani d 1 . .
H H56A 1.260152 0.157776 0.359531 0.039 Uiso calc 1 . .
H H56B 1.305850 0.084140 0.411950 0.039 Uiso calc 1 . .
H H56C 1.227343 0.175941 0.441303 0.039 Uiso calc 1 . .

loop_
_atom_site_aniso_label
_atom_site_aniso_U_11
_atom_site_aniso_U_22
_atom_site_aniso_U_33
_atom_site_aniso_U_12
_atom_site_aniso_U_13
_atom_site_aniso_U_23
Na1 0.0299(4) 0.0196(4) 0.0135(4) 0.0026(3) 0.0046(3) 0.0024(3)
Na2 0.0246(4) 0.0207(4) 0.0128(4) 0.0069(3) 0.0036(3) 0.0040(3)
Na3 0.0284(4) 0.0190(4) 0.0132(4) 0.0111(3) 0.0049(3) 0.0044(3)
Na4 0.0248(4) 0.0210(4) 0.0134(4) 0.0075(3) 0.0063(3) 0.0044(3)
O9 0.0364(8) 0.0185(7) 0.0140(6) 0.0137(6) 0.0065(6) 0.0028(5)
O23 0.0216(7) 0.0206(7) 0.0333(8) 0.0055(6) 0.0045(6) 0.0163(6)
O37 0.0198(7) 0.0163(6) 0.0137(6) 0.0057(5) 0.0036(5) 0.0019(5)
O51 0.0212(7) 0.0197(6) 0.0201(7) 0.0083(6) 0.0038(5) 0.0111(5)
N1 0.0244(9) 0.0151(7) 0.0181(8) 0.0072(7) 0.0044(7) 0.0037(6)
N12 0.0238(9) 0.0190(8) 0.0191(8) 0.0081(7) 0.0062(7) 0.0025(6)
N15 0.0197(8) 0.0137(7) 0.0219(8) 0.0022(6) 0.0036(7) 0.0076(6)
N26 0.0159(8) 0.0129(7) 0.0157(7) 0.0030(6) 0.0023(6) 0.0039(6)
N29 0.0207(8) 0.0160(8) 0.0162(8) 0.0050(7) 0.0011(6) 0.0022(6)
N40 0.0178(8) 0.0199(8) 0.0160(8) 0.0048(7) 0.0033(6) 0.0025(6)
N43 0.0234(9) 0.0169(7) 0.0152(8) 0.0108(7) 0.0015(6) 0.0057(6)
N54 0.0153(8) 0.0162(7) 0.0158(7) 0.0058(6) 0.0023(6) 0.0052(6)
C2 0.0253(10) 0.0165(9) 0.0153(9) 0.0040(8) 0.0053(8) 0.0100(7)
C3 0.0244(11) 0.0277(10) 0.0219(10) 0.0082(9) 0.0048(8) 0.0114(8)
C4 0.0234(11) 0.0357(12) 0.0221(10) -0.0005(9) -0.0001(9) 0.0108(9)
C5 0.0346(12) 0.0255(11) 0.0178(10) -0.0072(9) 0.0033(9) 0.0029(8)
C6 0.0349(12) 0.0184(9) 0.0143(9) 0.0016(9) 0.0069(8) 0.0029(7)
C7 0.0281(11) 0.0155(8) 0.0115(8) 0.0024(8) 0.0045(7) 0.0051(7)
C8 0.0311(11) 0.0117(8) 0.0135(8) 0.0076(8) 0.0084(8) 0.0057(7)
C10 0.0350(12) 0.0239(10) 0.0184(9) 0.0161(9) 0.0109(9) 0.0085(8)
C11 0.0279(11) 0.0195(9) 0.0200(9) 0.0124(8) 0.0084(8) 0.0071(8)
C13 0.0275(12) 0.0257(11) 0.0405(13) 0.0120(9) 0.0083(10) 0.0125(10)
C14 0.0452(14) 0.0234(10) 0.0173(10) 0.0123(10) 0.0067(9) 0.0057(8)
C16 0.0197(9) 0.0127(8) 0.0124(8) 0.0050(7) 0.0026(7) 0.0000(7)
C17 0.0194(10) 0.0155(9) 0.0254(10) 0.0028(8) 0.0047(8) 0.0032(8)
C18 0.0170(10) 0.0257(10) 0.0317(11) 0.0089(8) 0.0022(8) 0.0046(9)
C19 0.0252(11) 0.0305(11) 0.0373(12) 0.0143(9) 0.0038(9) 0.0168(10)
C20 0.0267(11) 0.0251(10) 0.0291(11) 0.0108(9) 0.0064(9) 0.0150(9)
C21 0.0203(10) 0.0164(8) 0.0135(8) 0.0063(7) 0.0034(7) 0.0037(7)
C22 0.0227(10) 0.0123(8) 0.0142(8) 0.0036(7) 0.0062(7) 0.0048(7)
C24 0.0217(10) 0.0189(9) 0.0267(10) 0.0031(8) 0.0046(8) 0.0104(8)
C25 0.0184(9) 0.0153(9) 0.0198(9) 0.0011(7) 0.0004(7) 0.0059(7)
C27 0.0312(12) 0.0237(10) 0.0235(11) -0.0032(9) -0.0030(9) 0.0058(9)
C28 0.0193(10) 0.0258(10) 0.0429(13) 0.0077(9) 0.0075(9) 0.0147(10)
C30 0.0188(9) 0.0173(8) 0.0132(8) 0.0051(7) 0.0029(7) 0.0095(7)
C31 0.0181(10) 0.0207(9) 0.0227(10) 0.0023(8) 0.0009(8) 0.0080(8)
C32 0.0165(10) 0.0299(11) 0.0329(11) 0.0081(8) 0.0057(8) 0.0145(9)
C33 0.0244(11) 0.0261(10) 0.0318(11) 0.0137(9) 0.0102(9) 0.0111(9)
C34 0.0228(10) 0.0194(9) 0.0183(9) 0.0077(8) 0.0044(8) 0.0059(7)
C35 0.0172(9) 0.0178(9) 0.0131(8) 0.0065(7) 0.0036(7) 0.0074(7)
C36 0.0214(9) 0.0135(8) 0.0105(8) 0.0063(7) 0.0023(7) 0.0054(7)
C38 0.0168(9) 0.0178(9) 0.0156(9) 0.0035(7) 0.0009(7) 0.0045(7)
C39 0.0177(9) 0.0172(9) 0.0185(9) 0.0032(7) 0.0046(7) 0.0015(7)
C41 0.0381(13) 0.0269(11) 0.0210(10) 0.0044(10) 0.0120(9) 0.0045(9)
C42 0.0164(10) 0.0243(10) 0.0412(13) 0.0054(8) 0.0034(9) 0.0007(9)
C44 0.0197(9) 0.0156(8) 0.0106(8) 0.0066(7) 0.0021(7) -0.0018(7)
C45 0.0201(10) 0.0223(10) 0.0234(10) 0.0098(8) -0.0018(8) 0.0007(8)
C46 0.0149(10) 0.0254(10) 0.0363(12) 0.0032(8) 0.0040(9) -0.0007(9)
C47 0.0217(11) 0.0253(10) 0.0290(11) -0.0001(9) 0.0083(9) 0.0055(9)
C48 0.0233(10) 0.0183(9) 0.0179(9) 0.0031(8) 0.0033(8) 0.0045(7)
C49 0.0180(9) 0.0152(8) 0.0107(8) 0.0040(7) 0.0021(7) 0.0009(7)
C50 0.0200(9) 0.0132(8) 0.0100(8) 0.0055(7) 0.0005(7) 0.0025(6)
C52 0.0203(10) 0.0259(10) 0.0191(9) 0.0110(8) 0.0017(8) 0.0083(8)
C53 0.0179(9) 0.0161(8) 0.0178(9) 0.0077(7) 0.0019(7) 0.0041(7)
C55 0.0232(10) 0.0239(10) 0.0214(10) 0.0116(8) 0.0062(8) 0.0066(8)
C56 0.0169(10) 0.0215(10) 0.0355(12) 0.0059(8) 0.0026(9) 0.0031(9)

loop_
_atom_type_symbol
_atom_type_description
_atom_type_scat_dispersion_real
_atom_type_scat_dispersion_imag
_atom_type_scat_source
C C 0.0033 0.0016 'International Tables Vol C Tables 4.2.6.8 and 6.1.1.4'
H H 0.0000 0.0000 'International Tables Vol C Tables 4.2.6.8 and 6.1.1.4'
N N 0.0061 0.0033 'International Tables Vol C Tables 4.2.6.8 and 6.1.1.4'
Na Na 0.0362 0.0249 'International Tables Vol C Tables 4.2.6.8 and 6.1.1.4'
O O 0.0106 0.0060 'International Tables Vol C Tables 4.2.6.8 and 6.1.1.4'

loop_
_geom_angle_atom_site_label_1
_geom_angle_atom_site_label_2
_geom_angle_atom_site_label_3
_geom_angle_site_symmetry_1
_geom_angle_site_symmetry_3
_geom_angle
_geom_angle_publ_flag
O9 Na1 N12 2_766 . 107.61(5) y
O9 Na1 N54 2_766 . 103.04(5) y
N1 Na1 O9 . 2_766 105.11(6) y
N1 Na1 N12 . . 65.92(5) y
N1 Na1 N54 . . 92.92(6) y
N43 Na1 O9 . 2_766 142.94(6) y
N43 Na1 N1 . . 111.31(6) y
N43 Na1 N12 . . 93.51(6) y
N43 Na1 N54 . . 69.08(5) y
N54 Na1 N12 . . 146.27(5) y
N1 Na2 N12 . . 76.60(6) y
N1 Na2 N26 . . 125.43(6) y
N12 Na2 N26 . . 135.48(6) y
N15 Na2 N1 . . 138.81(6) y
N15 Na2 N12 . . 116.21(7) y
N15 Na2 N26 . . 74.56(6) y
O37 Na3 N26 2_755 . 107.75(5) y
O37 Na3 N40 2_755 . 104.03(5) y
N15 Na3 O37 . 2_755 141.85(6) y
N15 Na3 N26 . . 72.56(5) y
N15 Na3 N29 . . 108.71(6) y
N15 Na3 N40 . . 85.90(5) y
N26 Na3 N40 . . 147.75(5) y
N29 Na3 O37 . 2_755 108.68(6) y
N29 Na3 N26 . . 100.25(6) y
N29 Na3 N40 . . 63.74(5) y
N29 Na4 N54 . . 119.12(6) y
N40 Na4 N29 . . 76.15(6) y
N40 Na4 N43 . . 113.77(6) y
N40 Na4 N54 . . 121.58(6) y
N43 Na4 N29 . . 156.58(6) y
N43 Na4 N54 . . 75.06(6) y
C8 O9 Na1 . 2_766 121.72(11) ?
C8 O9 C10 . . 106.14(14) ?
C10 O9 Na1 . 2_766 115.61(11) ?
C22 O23 C24 . . 106.11(14) ?
C36 O37 Na3 . 2_755 125.75(11) ?
C36 O37 C38 . . 105.65(13) ?
C38 O37 Na3 . 2_755 114.12(10) ?
C50 O51 C52 . . 105.58(14) ?
Na1 N1 Na2 . . 93.03(7) ?
Na1 N1 H1 . . 113.0(14) ?
Na2 N1 H1 . . 118.3(14) ?
C2 N1 Na1 . . 115.17(12) ?
C2 N1 Na2 . . 111.80(12) ?
C2 N1 H1 . . 105.6(14) ?
Na2 N12 Na1 . . 79.12(5) ?
C8 N12 Na1 . . 94.47(11) ?
C8 N12 Na2 . . 117.61(13) ?
C8 N12 C11 . . 108.22(15) ?
C11 N12 Na1 . . 124.85(12) ?
C11 N12 Na2 . . 126.23(12) ?
Na2 N15 H15 . . 117.9(13) ?
Na3 N15 Na2 . . 87.12(6) ?
Na3 N15 H15 . . 118.1(13) ?
C16 N15 Na2 . . 111.22(11) ?
C16 N15 Na3 . . 115.06(12) ?
C16 N15 H15 . . 106.7(14) ?
Na2 N26 Na3 . . 80.39(5) ?
C22 N26 Na2 . . 106.64(12) ?
C22 N26 Na3 . . 110.53(11) ?
C22 N26 C25 . . 107.27(15) ?
C25 N26 Na2 . . 114.75(11) ?
C25 N26 Na3 . . 132.60(12) ?
Na3 N29 Na4 . . 88.98(6) ?
Na3 N29 H29 . . 112.6(15) ?
Na4 N29 H29 . . 115.7(15) ?
C30 N29 Na3 . . 110.70(12) ?
C30 N29 Na4 . . 121.06(12) ?
C30 N29 H29 . . 106.8(16) ?
Na4 N40 Na3 . . 74.97(5) ?
C36 N40 Na3 . . 91.91(11) ?
C36 N40 Na4 . . 125.10(13) ?
C36 N40 C39 . . 107.94(15) ?
C39 N40 Na3 . . 129.29(11) ?
C39 N40 Na4 . . 121.69(11) ?
Na1 N43 Na4 . . 83.79(6) ?
Na1 N43 H43 . . 117.7(15) ?
Na4 N43 H43 . . 114.4(15) ?
C44 N43 Na1 . . 106.88(11) ?
C44 N43 Na4 . . 125.00(12) ?
C44 N43 H43 . . 107.5(15) ?
Na4 N54 Na1 . . 74.89(5) ?
C50 N54 Na1 . . 99.29(11) ?
C50 N54 Na4 . . 121.60(12) ?
C50 N54 C53 . . 107.20(15) ?
C53 N54 Na1 . . 136.32(11) ?
C53 N54 Na4 . . 116.25(11) ?
N1 C2 C3 . . 121.90(18) ?
N1 C2 C7 . . 123.10(18) ?
C3 C2 C7 . . 115.00(17) ?
C2 C3 H3 . . 118.4 ?
C4 C3 C2 . . 123.2(2) ?
C4 C3 H3 . . 118.4 ?
C3 C4 H4 . . 119.5 ?
C3 C4 C5 . . 121.0(2) ?
C5 C4 H4 . . 119.5 ?
C4 C5 H5 . . 120.8 ?
C6 C5 C4 . . 118.36(19) ?
C6 C5 H5 . . 120.8 ?
C5 C6 H6 . . 118.6 ?
C5 C6 C7 . . 122.8(2) ?
C7 C6 H6 . . 118.6 ?
C2 C7 C8 . . 122.39(16) ?
C6 C7 C2 . . 119.62(19) ?
C6 C7 C8 . . 117.86(18) ?
O9 C8 C7 . . 114.85(16) ?
N12 C8 O9 . . 115.72(17) ?
N12 C8 C7 . . 129.38(17) ?
O9 C10 H10A . . 110.8 ?
O9 C10 H10B . . 110.8 ?
O9 C10 C11 . . 104.51(15) ?
H10A C10 H10B . . 108.9 ?
C11 C10 H10A . . 110.9 ?
C11 C10 H10B . . 110.8 ?
N12 C11 C10 . . 102.57(16) ?
N12 C11 C13 . . 110.96(16) ?
N12 C11 C14 . . 108.21(16) ?
C13 C11 C10 . . 112.78(17) ?
C13 C11 C14 . . 110.34(18) ?
C14 C11 C10 . . 111.67(16) ?
C11 C13 H13A . . 109.5 ?
C11 C13 H13B . . 109.5 ?
C11 C13 H13C . . 109.5 ?
H13A C13 H13B . . 109.5 ?
H13A C13 H13C . . 109.5 ?
H13B C13 H13C . . 109.5 ?
C11 C14 H14A . . 109.5 ?
C11 C14 H14B . . 109.5 ?
C11 C14 H14C . . 109.5 ?
H14A C14 H14B . . 109.5 ?
H14A C14 H14C . . 109.5 ?
H14B C14 H14C . . 109.5 ?
N15 C16 C17 . . 121.62(17) ?
N15 C16 C21 . . 123.45(17) ?
C17 C16 C21 . . 114.92(17) ?
C16 C17 H17 . . 118.2 ?
C18 C17 C16 . . 123.67(18) ?
C18 C17 H17 . . 118.2 ?
C17 C18 H18 . . 119.7 ?
C17 C18 C19 . . 120.53(19) ?
C19 C18 H18 . . 119.7 ?
C18 C19 H19 . . 120.9 ?
C20 C19 C18 . . 118.25(19) ?
C20 C19 H19 . . 120.9 ?
C19 C20 H20 . . 118.6 ?
C19 C20 C21 . . 122.87(19) ?
C21 C20 H20 . . 118.6 ?
C16 C21 C22 . . 122.91(16) ?
C20 C21 C16 . . 119.76(18) ?
C20 C21 C22 . . 117.22(17) ?
O23 C22 C21 . . 114.87(16) ?
N26 C22 O23 . . 116.13(16) ?
N26 C22 C21 . . 128.95(16) ?
O23 C24 H24A . . 110.9 ?
O23 C24 H24B . . 110.9 ?
O23 C24 C25 . . 104.31(15) ?
H24A C24 H24B . . 108.9 ?
C25 C24 H24A . . 110.9 ?
C25 C24 H24B . . 110.9 ?
N26 C25 C24 . . 102.30(14) ?
N26 C25 C27 . . 108.12(16) ?
N26 C25 C28 . . 111.12(15) ?
C27 C25 C24 . . 111.40(16) ?
C28 C25 C24 . . 112.81(16) ?
C28 C25 C27 . . 110.72(17) ?
C25 C27 H27A . . 109.5 ?
C25 C27 H27B . . 109.5 ?
C25 C27 H27C . . 109.5 ?
H27A C27 H27B . . 109.5 ?
H27A C27 H27C . . 109.5 ?
H27B C27 H27C . . 109.5 ?
C25 C28 H28A . . 109.5 ?
C25 C28 H28B . . 109.5 ?
C25 C28 H28C . . 109.5 ?
H28A C28 H28B . . 109.5 ?
H28A C28 H28C . . 109.5 ?
H28B C28 H28C . . 109.5 ?
N29 C30 C31 . . 122.19(17) ?
N29 C30 C35 . . 123.07(17) ?
C31 C30 C35 . . 114.74(17) ?
C30 C31 H31 . . 118.4 ?
C32 C31 C30 . . 123.14(18) ?
C32 C31 H31 . . 118.4 ?
C31 C32 H32 . . 119.3 ?
C31 C32 C33 . . 121.42(19) ?
C33 C32 H32 . . 119.3 ?
C32 C33 H33 . . 121.1 ?
C34 C33 C32 . . 117.83(19) ?
C34 C33 H33 . . 121.1 ?
C33 C34 H34 . . 118.7 ?
C33 C34 C35 . . 122.67(18) ?
C35 C34 H34 . . 118.7 ?
C30 C35 C36 . . 122.34(16) ?
C34 C35 C30 . . 120.20(17) ?
C34 C35 C36 . . 117.32(16) ?
O37 C36 C35 . . 115.12(15) ?
N40 C36 O37 . . 115.49(16) ?
N40 C36 C35 . . 129.31(16) ?
O37 C38 H38A . . 110.9 ?
O37 C38 H38B . . 110.9 ?
O37 C38 C39 . . 104.18(14) ?
H38A C38 H38B . . 108.9 ?
C39 C38 H38A . . 110.9 ?
C39 C38 H38B . . 110.9 ?
N40 C39 C38 . . 102.51(14) ?
N40 C39 C41 . . 107.69(16) ?
N40 C39 C42 . . 111.29(16) ?
C41 C39 C38 . . 111.86(16) ?
C42 C39 C38 . . 112.55(17) ?
C42 C39 C41 . . 110.59(17) ?
C39 C41 H41A . . 109.5 ?
C39 C41 H41B . . 109.5 ?
C39 C41 H41C . . 109.5 ?
H41A C41 H41B . . 109.5 ?
H41A C41 H41C . . 109.5 ?
H41B C41 H41C . . 109.5 ?
C39 C42 H42A . . 109.5 ?
C39 C42 H42B . . 109.5 ?
C39 C42 H42C . . 109.5 ?
H42A C42 H42B . . 109.5 ?
H42A C42 H42C . . 109.5 ?
H42B C42 H42C . . 109.5 ?
N43 C44 C45 . . 121.95(17) ?
N43 C44 C49 . . 123.11(17) ?
C45 C44 C49 . . 114.95(17) ?
C44 C45 H45 . . 118.5 ?
C46 C45 C44 . . 123.07(19) ?
C46 C45 H45 . . 118.5 ?
C45 C46 H46 . . 119.4 ?
C45 C46 C47 . . 121.23(19) ?
C47 C46 H46 . . 119.4 ?
C46 C47 H47 . . 120.9 ?
C48 C47 C46 . . 118.22(19) ?
C48 C47 H47 . . 120.9 ?
C47 C48 H48 . . 118.6 ?
C47 C48 C49 . . 122.72(19) ?
C49 C48 H48 . . 118.6 ?
C44 C49 C50 . . 122.67(16) ?
C48 C49 C44 . . 119.72(17) ?
C48 C49 C50 . . 117.57(17) ?
O51 C50 C49 . . 114.72(15) ?
N54 C50 O51 . . 115.49(16) ?
N54 C50 C49 . . 129.76(17) ?
O51 C52 H52A . . 111.0 ?
O51 C52 H52B . . 111.0 ?
O51 C52 C53 . . 103.90(14) ?
H52A C52 H52B . . 109.0 ?
C53 C52 H52A . . 111.0 ?
C53 C52 H52B . . 111.0 ?
N54 C53 C52 . . 102.01(14) ?
N54 C53 C55 . . 108.32(15) ?
N54 C53 C56 . . 111.15(15) ?
C52 C53 C55 . . 110.98(16) ?
C56 C53 C52 . . 112.86(16) ?
C56 C53 C55 . . 111.09(16) ?
C53 C55 H55A . . 109.5 ?
C53 C55 H55B . . 109.5 ?
C53 C55 H55C . . 109.5 ?
H55A C55 H55B . . 109.5 ?
H55A C55 H55C . . 109.5 ?
H55B C55 H55C . . 109.5 ?
C53 C56 H56A . . 109.5 ?
C53 C56 H56B . . 109.5 ?
C53 C56 H56C . . 109.5 ?
H56A C56 H56B . . 109.5 ?
H56A C56 H56C . . 109.5 ?
H56B C56 H56C . . 109.5 ?

loop_
_geom_bond_atom_site_label_1
_geom_bond_atom_site_label_2
_geom_bond_site_symmetry_2
_geom_bond_distance
_geom_bond_publ_flag
Na1 O9 2_766 2.4003(15) y
Na1 N1 . 2.3465(18) y
Na1 N12 . 2.9532(18) y
Na1 N43 . 2.3432(17) y
Na1 N54 . 2.7348(17) y
Na2 N1 . 2.3619(18) y
Na2 N12 . 2.3626(17) y
Na2 N15 . 2.3411(18) y
Na2 N26 . 2.4407(17) y
Na3 O37 2_755 2.4099(14) y
Na3 N15 . 2.3360(18) y
Na3 N26 . 2.5515(16) y
Na3 N29 . 2.3611(17) y
Na3 N40 . 3.0327(18) y
Na4 N29 . 2.3701(18) y
Na4 N40 . 2.3396(17) y
Na4 N43 . 2.3519(18) y
Na4 N54 . 2.4035(17) y
O9 C8 . 1.381(2) ?
O9 C10 . 1.457(3) ?
O23 C22 . 1.369(2) ?
O23 C24 . 1.443(2) ?
O37 C36 . 1.393(2) ?
O37 C38 . 1.450(2) ?
O51 C50 . 1.380(2) ?
O51 C52 . 1.445(2) ?
N1 H1 . 0.882(9) ?
N1 C2 . 1.351(2) ?
N12 C8 . 1.288(2) ?
N12 C11 . 1.490(3) ?
N15 H15 . 0.873(9) ?
N15 C16 . 1.346(2) ?
N26 C22 . 1.291(2) ?
N26 C25 . 1.493(2) ?
N29 H29 . 0.878(10) ?
N29 C30 . 1.345(2) ?
N40 C36 . 1.285(2) ?
N40 C39 . 1.483(2) ?
N43 H43 . 0.873(9) ?
N43 C44 . 1.349(2) ?
N54 C50 . 1.288(2) ?
N54 C53 . 1.493(2) ?
C2 C3 . 1.432(3) ?
C2 C7 . 1.446(3) ?
C3 H3 . 0.9500 ?
C3 C4 . 1.371(3) ?
C4 H4 . 0.9500 ?
C4 C5 . 1.393(3) ?
C5 H5 . 0.9500 ?
C5 C6 . 1.372(3) ?
C6 H6 . 0.9500 ?
C6 C7 . 1.413(3) ?
C7 C8 . 1.454(3) ?
C10 H10A . 0.9900 ?
C10 H10B . 0.9900 ?
C10 C11 . 1.533(3) ?
C11 C13 . 1.519(3) ?
C11 C14 . 1.526(3) ?
C13 H13A . 0.9800 ?
C13 H13B . 0.9800 ?
C13 H13C . 0.9800 ?
C14 H14A . 0.9800 ?
C14 H14B . 0.9800 ?
C14 H14C . 0.9800 ?
C16 C17 . 1.434(3) ?
C16 C21 . 1.439(3) ?
C17 H17 . 0.9500 ?
C17 C18 . 1.357(3) ?
C18 H18 . 0.9500 ?
C18 C19 . 1.403(3) ?
C19 H19 . 0.9500 ?
C19 C20 . 1.370(3) ?
C20 H20 . 0.9500 ?
C20 C21 . 1.405(3) ?
C21 C22 . 1.458(3) ?
C24 H24A . 0.9900 ?
C24 H24B . 0.9900 ?
C24 C25 . 1.531(3) ?
C25 C27 . 1.526(3) ?
C25 C28 . 1.516(3) ?
C27 H27A . 0.9800 ?
C27 H27B . 0.9800 ?
C27 H27C . 0.9800 ?
C28 H28A . 0.9800 ?
C28 H28B . 0.9800 ?
C28 H28C . 0.9800 ?
C30 C31 . 1.430(3) ?
C30 C35 . 1.444(2) ?
C31 H31 . 0.9500 ?
C31 C32 . 1.366(3) ?
C32 H32 . 0.9500 ?
C32 C33 . 1.398(3) ?
C33 H33 . 0.9500 ?
C33 C34 . 1.373(3) ?
C34 H34 . 0.9500 ?
C34 C35 . 1.407(3) ?
C35 C36 . 1.452(3) ?
C38 H38A . 0.9900 ?
C38 H38B . 0.9900 ?
C38 C39 . 1.533(3) ?
C39 C41 . 1.530(3) ?
C39 C42 . 1.519(3) ?
C41 H41A . 0.9800 ?
C41 H41C . 0.9800 ?
C42 H42A . 0.9800 ?
C42 H42B . 0.9800 ?
C42 H42C . 0.9800 ?
C44 C45 . 1.434(3) ?
C44 C49 . 1.441(3) ?
C45 H45 . 0.9500 ?
C45 C46 . 1.362(3) ?
C46 H46 . 0.9500 ?
C46 C47 . 1.397(3) ?
C47 H47 . 0.9500 ?
C47 C48 . 1.365(3) ?
C48 H48 . 0.9500 ?
C48 C49 . 1.414(3) ?
C49 C50 . 1.454(3) ?
C52 H52A . 0.9900 ?
C52 H52B . 0.9900 ?
C52 C53 . 1.521(3) ?
C53 C55 . 1.532(3) ?
C53 C56 . 1.520(3) ?
C55 H55B . 0.9800 ?
C55 H55C . 0.9800 ?
C56 H56A . 0.9800 ?
C56 H56B . 0.9800 ?

loop_
_geom_torsion_atom_site_label_1
_geom_torsion_atom_site_label_2
_geom_torsion_atom_site_label_3
_geom_torsion_atom_site_label_4
_geom_torsion_site_symmetry_1
_geom_torsion_site_symmetry_2
_geom_torsion_site_symmetry_3
_geom_torsion_site_symmetry_4
_geom_torsion
_geom_torsion_publ_flag
Na1 O9 C8 N12 2_766 . . . 139.42(14) ?
Na1 O9 C8 C7 2_766 . . . -43.15(19) ?
Na1 O9 C10 C11 2_766 . . . -151.40(11) ?
Na1 N1 C2 C3 . . . . 127.34(16) ?
Na1 N1 C2 C7 . . . . -52.4(2) ?
Na1 N12 C8 O9 . . . . -121.99(13) ?
Na1 N12 C8 C7 . . . . 61.0(2) ?
Na1 N12 C11 C10 . . . . 94.69(15) ?
Na1 N12 C11 C13 . . . . -26.0(2) ?
Na1 N12 C11 C14 . . . . -147.17(13) ?
Na1 N43 C44 C45 . . . . 125.50(15) ?
Na1 N43 C44 C49 . . . . -54.82(19) ?
Na1 N54 C50 O51 . . . . -137.84(12) ?
Na1 N54 C50 C49 . . . . 44.4(2) ?
Na1 N54 C53 C52 . . . . 105.62(16) ?
Na1 N54 C53 C55 . . . . -137.24(14) ?
Na1 N54 C53 C56 . . . . -14.9(2) ?
Na2 N1 C2 C3 . . . . -128.14(16) ?
Na2 N1 C2 C7 . . . . 52.2(2) ?
Na2 N12 C8 O9 . . . . 157.96(12) ?
Na2 N12 C8 C7 . . . . -19.0(3) ?
Na2 N12 C11 C10 . . . . -162.31(12) ?
Na2 N12 C11 C13 . . . . 77.02(19) ?
Na2 N12 C11 C14 . . . . -44.2(2) ?
Na2 N15 C16 C17 . . . . -130.62(15) ?
Na2 N15 C16 C21 . . . . 48.8(2) ?
Na2 N26 C22 O23 . . . . 128.93(14) ?
Na2 N26 C22 C21 . . . . -48.2(2) ?
Na2 N26 C25 C24 . . . . -133.65(12) ?
Na2 N26 C25 C27 . . . . -15.98(19) ?
Na2 N26 C25 C28 . . . . 105.72(15) ?
Na3 O37 C36 N40 2_755 . . . 142.02(13) ?
Na3 O37 C36 C35 2_755 . . . -40.80(19) ?
Na3 O37 C38 C39 2_755 . . . -158.32(11) ?
Na3 N15 C16 C17 . . . . 132.37(15) ?
Na3 N15 C16 C21 . . . . -48.3(2) ?
Na3 N26 C22 O23 . . . . -145.32(13) ?
Na3 N26 C22 C21 . . . . 37.5(2) ?
Na3 N26 C25 C24 . . . . 126.32(14) ?
Na3 N26 C25 C27 . . . . -116.02(16) ?
Na3 N26 C25 C28 . . . . 5.7(2) ?
Na3 N29 C30 C31 . . . . 122.47(16) ?
Na3 N29 C30 C35 . . . . -57.2(2) ?
Na3 N40 C36 O37 . . . . -124.35(13) ?
Na3 N40 C36 C35 . . . . 58.96(19) ?
Na3 N40 C39 C38 . . . . 90.53(16) ?
Na3 N40 C39 C41 . . . . -151.36(13) ?
Na3 N40 C39 C42 . . . . -30.0(2) ?
Na4 N29 C30 C31 . . . . -135.69(15) ?
Na4 N29 C30 C35 . . . . 44.7(2) ?
Na4 N40 C36 O37 . . . . 162.73(11) ?
Na4 N40 C36 C35 . . . . -14.0(3) ?
Na4 N40 C39 C38 . . . . -173.06(11) ?
Na4 N40 C39 C41 . . . . -54.96(19) ?
Na4 N40 C39 C42 . . . . 66.40(19) ?
Na4 N43 C44 C45 . . . . -140.23(15) ?
Na4 N43 C44 C49 . . . . 39.4(2) ?
Na4 N54 C50 O51 . . . . 144.26(12) ?
Na4 N54 C50 C49 . . . . -33.5(2) ?
Na4 N54 C53 C52 . . . . -158.89(11) ?
Na4 N54 C53 C55 . . . . -41.75(17) ?
Na4 N54 C53 C56 . . . . 80.56(17) ?
O9 C10 C11 N12 . . . . 16.47(18) ?
O9 C10 C11 C13 . . . . 135.88(17) ?
O9 C10 C11 C14 . . . . -99.20(19) ?
O23 C24 C25 N26 . . . . 19.30(18) ?
O23 C24 C25 C27 . . . . -96.01(18) ?
O23 C24 C25 C28 . . . . 138.75(16) ?
O37 C38 C39 N40 . . . . 20.13(18) ?
O37 C38 C39 C41 . . . . -94.98(18) ?
O37 C38 C39 C42 . . . . 139.79(16) ?
O51 C52 C53 N54 . . . . 23.61(17) ?
O51 C52 C53 C55 . . . . -91.59(18) ?
O51 C52 C53 C56 . . . . 142.96(16) ?
N1 C2 C3 C4 . . . . 178.15(18) ?
N1 C2 C7 C6 . . . . -178.33(17) ?
N1 C2 C7 C8 . . . . -2.5(3) ?
N15 C16 C17 C18 . . . . 178.63(19) ?
N15 C16 C21 C20 . . . . -179.45(17) ?
N15 C16 C21 C22 . . . . -3.6(3) ?
N29 C30 C31 C32 . . . . 179.32(18) ?
N29 C30 C35 C34 . . . . -179.10(17) ?
N29 C30 C35 C36 . . . . -3.6(3) ?
N43 C44 C45 C46 . . . . -177.71(18) ?
N43 C44 C49 C48 . . . . 176.76(16) ?
N43 C44 C49 C50 . . . . -5.4(3) ?
C2 C3 C4 C5 . . . . 0.9(3) ?
C2 C7 C8 O9 . . . . 164.80(16) ?
C2 C7 C8 N12 . . . . -18.2(3) ?
C3 C2 C7 C6 . . . . 2.0(2) ?
C3 C2 C7 C8 . . . . 177.76(16) ?
C3 C4 C5 C6 . . . . 0.6(3) ?
C4 C5 C6 C7 . . . . -0.7(3) ?
C5 C6 C7 C2 . . . . -0.6(3) ?
C5 C6 C7 C8 . . . . -176.61(18) ?
C6 C7 C8 O9 . . . . -19.3(2) ?
C6 C7 C8 N12 . . . . 157.67(19) ?
C7 C2 C3 C4 . . . . -2.1(3) ?
C8 O9 C10 C11 . . . . -13.18(18) ?
C8 N12 C11 C10 . . . . -14.5(2) ?
C8 N12 C11 C13 . . . . -135.21(18) ?
C8 N12 C11 C14 . . . . 103.60(18) ?
C10 O9 C8 N12 . . . . 4.4(2) ?
C10 O9 C8 C7 . . . . -178.22(15) ?
C11 N12 C8 O9 . . . . 7.0(2) ?
C11 N12 C8 C7 . . . . -169.98(18) ?
C16 C17 C18 C19 . . . . 0.9(3) ?
C16 C21 C22 O23 . . . . -171.28(16) ?
C16 C21 C22 N26 . . . . 5.9(3) ?
C17 C16 C21 C20 . . . . 0.0(2) ?
C17 C16 C21 C22 . . . . 175.84(16) ?
C17 C18 C19 C20 . . . . -0.2(3) ?
C18 C19 C20 C21 . . . . -0.6(3) ?
C19 C20 C21 C16 . . . . 0.8(3) ?
C19 C20 C21 C22 . . . . -175.37(19) ?
C20 C21 C22 O23 . . . . 4.7(2) ?
C20 C21 C22 N26 . . . . -178.11(19) ?
C21 C16 C17 C18 . . . . -0.8(3) ?
C22 O23 C24 C25 . . . . -16.83(19) ?
C22 N26 C25 C24 . . . . -15.39(19) ?
C22 N26 C25 C27 . . . . 102.28(18) ?
C22 N26 C25 C28 . . . . -136.02(17) ?
C24 O23 C22 N26 . . . . 7.7(2) ?
C24 O23 C22 C21 . . . . -174.71(15) ?
C25 N26 C22 O23 . . . . 5.5(2) ?
C25 N26 C22 C21 . . . . -171.62(17) ?
C30 C31 C32 C33 . . . . 0.0(3) ?
C30 C35 C36 O37 . . . . 169.03(15) ?
C30 C35 C36 N40 . . . . -14.3(3) ?
C31 C30 C35 C34 . . . . 1.2(2) ?
C31 C30 C35 C36 . . . . 176.71(16) ?
C31 C32 C33 C34 . . . . 0.8(3) ?
C32 C33 C34 C35 . . . . -0.5(3) ?
C33 C34 C35 C30 . . . . -0.5(3) ?
C33 C34 C35 C36 . . . . -176.24(18) ?
C34 C35 C36 O37 . . . . -15.3(2) ?
C34 C35 C36 N40 . . . . 161.36(19) ?
C35 C30 C31 C32 . . . . -1.0(3) ?
C36 O37 C38 C39 . . . . -16.11(17) ?
C36 N40 C39 C38 . . . . -17.54(19) ?
C36 N40 C39 C41 . . . . 100.57(18) ?
C36 N40 C39 C42 . . . . -138.07(17) ?
C38 O37 C36 N40 . . . . 5.6(2) ?
C38 O37 C36 C35 . . . . -177.25(14) ?
C39 N40 C36 O37 . . . . 8.2(2) ?
C39 N40 C36 C35 . . . . -168.45(17) ?
C44 C45 C46 C47 . . . . 0.0(3) ?
C44 C49 C50 O51 . . . . -174.02(15) ?
C44 C49 C50 N54 . . . . 3.8(3) ?
C45 C44 C49 C48 . . . . -3.5(2) ?
C45 C44 C49 C50 . . . . 174.26(16) ?
C45 C46 C47 C48 . . . . -1.7(3) ?
C46 C47 C48 C49 . . . . 0.6(3) ?
C47 C48 C49 C44 . . . . 2.1(3) ?
C47 C48 C49 C50 . . . . -175.82(18) ?
C48 C49 C50 O51 . . . . 3.8(2) ?
C48 C49 C50 N54 . . . . -178.38(18) ?
C49 C44 C45 C46 . . . . 2.6(3) ?
C50 O51 C52 C53 . . . . -20.39(18) ?
C50 N54 C53 C52 . . . . -19.05(18) ?
C50 N54 C53 C55 . . . . 98.09(17) ?
C50 N54 C53 C56 . . . . -139.59(17) ?
C52 O51 C50 N54 . . . . 9.1(2) ?
C52 O51 C50 C49 . . . . -172.80(15) ?
C53 N54 C50 O51 . . . . 7.0(2) ?
C53 N54 C50 C49 . . . . -170.76(17) ?

_cod_database_fobs_code 2243362
